data_4317705
loop_
_publ_author_name
'Gerd W. Rabe'
'Christian D. B\'erub\'e'
'Glenn P. A. Yap'
'Kin-Chung Lam'
'Thomas E. Concolino'
'Arnold L. Rheingold'

_publ_section_title
;
 Synthesis and Structural Characterization of 2,6-Dimesitylphenyl
 Complexes of Scandium, Ytterbium, and Yttrium
;
_journal_name_full 'Inorganic Chemistry'
_journal_page_first 1446
_journal_page_last 1453
_journal_paper_doi 10.1021/ic0109492
_journal_volume 41
_journal_year 2002
_chemical_formula_sum 'C40 H58 Cl2 Li O4 Yb'
_chemical_formula_weight 853.74
_chemical_name_systematic
;
  ?
;
_space_group_IT_number 2
_symmetry_cell_setting triclinic
_symmetry_space_group_name_Hall '-P 1'
_symmetry_space_group_name_H-M 'P -1'
_atom_sites_solution_hydrogens geom
_atom_sites_solution_primary direct
_atom_sites_solution_secondary difmap
_audit_creation_method SHELXL-97
_cell_angle_alpha 98.7353(6)
_cell_angle_beta 102.8964(6)
_cell_angle_gamma 94.8058(5)
_cell_formula_units_Z 2
_cell_length_a 10.2252(2)
_cell_length_b 11.3497(2)
_cell_length_c 18.5814(2)
_cell_measurement_temperature 193(2)
_cell_volume 2062.09(6)
_computing_cell_refinement 'Bruker SMART'
_computing_data_collection 'Bruker SMART'
_computing_data_reduction 'Bruker SHELXTL'
_computing_molecular_graphics 'Bruker SHELXTL'
_computing_publication_material 'Bruker SHELXTL'
_computing_structure_refinement 'SHELXL-97 (Sheldrick, 1997)'
_computing_structure_solution 'SHELXS-97 (Sheldrick, 1990)'
_diffrn_ambient_temperature 193(2)
_diffrn_measured_fraction_theta_full 0.796
_diffrn_measured_fraction_theta_max 0.796
_diffrn_measurement_device_type 'CCD area detector'
_diffrn_measurement_method 'phi and omega scans'
_diffrn_radiation_monochromator graphite
_diffrn_radiation_source 'fine-focus sealed tube'
_diffrn_radiation_type MoK\a
_diffrn_radiation_wavelength 0.71073
_diffrn_reflns_av_R_equivalents 0.0301
_diffrn_reflns_av_sigmaI/netI 0.0349
_diffrn_reflns_limit_h_max 13
_diffrn_reflns_limit_h_min -12
_diffrn_reflns_limit_k_max 15
_diffrn_reflns_limit_k_min -15
_diffrn_reflns_limit_l_max 24
_diffrn_reflns_limit_l_min -21
_diffrn_reflns_number 12419
_diffrn_reflns_theta_full 28.51
_diffrn_reflns_theta_max 28.51
_diffrn_reflns_theta_min 1.14
_exptl_absorpt_coefficient_mu 2.433
_exptl_absorpt_correction_T_max 0.5289
_exptl_absorpt_correction_T_min 0.4428
_exptl_absorpt_correction_type empirical
_exptl_absorpt_process_details SADABS
_exptl_crystal_colour yellow
_exptl_crystal_density_diffrn 1.375
_exptl_crystal_density_method 'not measured'
_exptl_crystal_description block
_exptl_crystal_F_000 874
_exptl_crystal_size_max 0.40
_exptl_crystal_size_mid 0.40
_exptl_crystal_size_min 0.30
_refine_diff_density_max 1.390
_refine_diff_density_min -1.469
_refine_diff_density_rms 0.130
_refine_ls_extinction_method none
_refine_ls_goodness_of_fit_ref 0.952
_refine_ls_hydrogen_treatment mixed
_refine_ls_matrix_type full
_refine_ls_number_parameters 433
_refine_ls_number_reflns 8348
_refine_ls_number_restraints 0
_refine_ls_restrained_S_all 0.952
_refine_ls_R_factor_all 0.0531
_refine_ls_R_factor_gt 0.0456
_refine_ls_shift/su_max 0.211
_refine_ls_shift/su_mean 0.037
_refine_ls_structure_factor_coef Fsqd
_refine_ls_weighting_details 'calc w=1/[\s^2^(Fo^2^)+(0.2000P)^2^+0.0000P] where P=(Fo^2^+2Fc^2^)/3'
_refine_ls_weighting_scheme calc
_refine_ls_wR_factor_gt 0.1739
_refine_ls_wR_factor_ref 0.2040
_reflns_number_gt 7651
_reflns_number_total 8348
_reflns_threshold_expression >2sigma(I)
_cod_data_source_file ic0109492_4.cif
_cod_data_source_block rab20
_cod_depositor_comments
;
The following automatic conversions were performed:

'_symmetry_cell_setting' value 'Triclinic' changed to 'triclinic'
according to the built-in table from CIF Core dictionary named
'cif_core.dic' version 2.4.1 from
2010-06-29.

'_exptl_absorpt_correction_type' value 'Empirical'
changed to 'empirical' according to the built-in table from CIF Core
dictionary named 'cif_core.dic' version 2.4.1 from 2010-06-29.

Automatic conversion script
Id: cif_fix_values 1646 2011-03-28 12:23:43Z adriana 
;
_cod_original_cell_volume 2062.09(5)
_cod_database_code 4317705

loop_
_symmetry_equiv_pos_as_xyz
'x, y, z'
'-x, -y, -z'

loop_
_atom_site_label
_atom_site_type_symbol
_atom_site_fract_x
_atom_site_fract_y
_atom_site_fract_z
_atom_site_U_iso_or_equiv
_atom_site_adp_type
_atom_site_occupancy
_atom_site_symmetry_multiplicity
_atom_site_calc_flag
_atom_site_refinement_flags
_atom_site_disorder_assembly
_atom_site_disorder_group
Yb1 Yb 0.56459(2) 0.808781(18) 0.741380(13) 0.03086(14) Uani 1 1 d . . .
Li1 Li 0.7218(14) 0.9197(13) 0.9290(8) 0.050(3) Uani 1 1 d . . .
Cl1 Cl 0.80523(18) 0.82350(19) 0.83082(11) 0.0501(4) Uani 1 1 d . . .
Cl2 Cl 0.4948(2) 0.8697(2) 0.86657(13) 0.0589(6) Uani 1 1 d . . .
O1 O 0.5462(5) 0.9625(4) 0.7060(3) 0.0436(11) Uani 1 1 d . . .
O2 O 0.6719(5) 0.7577(5) 0.6458(3) 0.0371(10) Uani 1 1 d . . .
O3 O 0.7678(8) 0.8473(6) 1.0158(4) 0.0702(18) Uani 1 1 d . . .
O4 O 0.7634(7) 1.0886(6) 0.9636(4) 0.0703(19) Uani 1 1 d . . .
C1 C 0.3819(6) 0.6491(5) 0.6830(4) 0.0330(12) Uani 1 1 d . . .
C2 C 0.4100(7) 0.5315(6) 0.6857(5) 0.0400(15) Uani 1 1 d . . .
C3 C 0.3147(9) 0.4309(6) 0.6525(6) 0.059(2) Uani 1 1 d . . .
H3A H 0.3386 0.3520 0.6540 0.071 Uiso 1 1 calc R . .
C4 C 0.1846(9) 0.4487(8) 0.6173(7) 0.069(3) Uani 1 1 d . . .
H4A H 0.1185 0.3817 0.5948 0.083 Uiso 1 1 calc R . .
C5 C 0.1518(8) 0.5641(7) 0.6152(6) 0.056(2) Uani 1 1 d . . .
H5A H 0.0630 0.5766 0.5912 0.067 Uiso 1 1 calc R . .
C6 C 0.2483(7) 0.6606(6) 0.6480(4) 0.0388(14) Uani 1 1 d . . .
C7 C 0.5514(7) 0.5075(5) 0.7214(4) 0.0393(15) Uani 1 1 d . . .
C8 C 0.5860(10) 0.5091(7) 0.7992(5) 0.0501(19) Uani 1 1 d . . .
C9 C 0.7184(12) 0.4897(8) 0.8305(6) 0.066(3) Uani 1 1 d . . .
H9A H 0.7441 0.4909 0.8830 0.079 Uiso 1 1 calc R . .
C10 C 0.8131(11) 0.4692(8) 0.7897(8) 0.072(3) Uani 1 1 d . . .
C11 C 0.7724(9) 0.4618(6) 0.7140(7) 0.061(3) Uani 1 1 d . . .
H11A H 0.8359 0.4440 0.6848 0.074 Uiso 1 1 calc R . .
C12 C 0.6422(8) 0.4791(6) 0.6769(5) 0.0461(17) Uani 1 1 d . . .
C13 C 0.4867(13) 0.5234(9) 0.8445(6) 0.070(3) Uani 1 1 d . . .
H13A H 0.4003 0.5357 0.8128 0.104 Uiso 1 1 calc R . .
H13B H 0.5187 0.5930 0.8849 0.104 Uiso 1 1 calc R . .
H13C H 0.4744 0.4510 0.8663 0.104 Uiso 1 1 calc R . .
C14 C 0.9556(11) 0.4519(11) 0.8264(9) 0.100(5) Uani 1 1 d . . .
H14A H 1.0072 0.4374 0.7880 0.150 Uiso 1 1 calc R . .
H14B H 0.9539 0.3829 0.8522 0.150 Uiso 1 1 calc R . .
H14C H 0.9984 0.5242 0.8627 0.150 Uiso 1 1 calc R . .
C15 C 0.6042(10) 0.4661(8) 0.5954(5) 0.057(2) Uani 1 1 d . . .
H15A H 0.5099 0.4808 0.5793 0.085 Uiso 1 1 calc R . .
H15B H 0.6144 0.3846 0.5729 0.085 Uiso 1 1 calc R . .
H15C H 0.6628 0.5243 0.5792 0.085 Uiso 1 1 calc R . .
C16 C 0.2027(6) 0.7828(5) 0.6465(4) 0.0370(14) Uani 1 1 d . . .
C17 C 0.2004(6) 0.8382(7) 0.5834(5) 0.0430(16) Uani 1 1 d . . .
C18 C 0.1539(7) 0.9492(8) 0.5821(5) 0.0513(19) Uani 1 1 d . . .
H18A H 0.1510 0.9856 0.5391 0.062 Uiso 1 1 calc R . .
C19 C 0.1119(7) 1.0078(6) 0.6417(5) 0.051(2) Uani 1 1 d . . .
C20 C 0.1123(8) 0.9538(7) 0.7019(6) 0.055(2) Uani 1 1 d . . .
H20A H 0.0819 0.9940 0.7426 0.065 Uiso 1 1 calc R . .
C21 C 0.1559(6) 0.8404(6) 0.7062(4) 0.0370(14) Uani 1 1 d . . .
C22 C 0.2378(10) 0.7738(10) 0.5143(6) 0.067(2) Uani 1 1 d . . .
H22A H 0.2671 0.6963 0.5238 0.100 Uiso 1 1 calc R . .
H22B H 0.3115 0.8230 0.5030 0.100 Uiso 1 1 calc R . .
H22C H 0.1590 0.7603 0.4716 0.100 Uiso 1 1 calc R . .
C23 C 0.0634(11) 1.1280(8) 0.6394(8) 0.079(3) Uani 1 1 d . . .
H23A H 0.0366 1.1556 0.6860 0.118 Uiso 1 1 calc R . .
H23B H -0.0144 1.1217 0.5967 0.118 Uiso 1 1 calc R . .
H23C H 0.1362 1.1855 0.6341 0.118 Uiso 1 1 calc R . .
C24 C 0.1483(8) 0.7780(8) 0.7722(5) 0.0524(19) Uani 1 1 d . . .
H24A H 0.1157 0.8311 0.8094 0.079 Uiso 1 1 calc R . .
H24B H 0.2383 0.7591 0.7952 0.079 Uiso 1 1 calc R . .
H24C H 0.0858 0.7036 0.7547 0.079 Uiso 1 1 calc R . .
C25 C 0.5718(9) 1.0867(7) 0.7064(6) 0.054(2) Uani 1 1 d . . .
C26 C 0.7186(12) 1.1205(10) 0.7404(11) 0.117(7) Uani 1 1 d . . .
H26A H 0.7704 1.0763 0.7093 0.175 Uiso 1 1 calc R . .
H26B H 0.7405 1.1006 0.7908 0.175 Uiso 1 1 calc R . .
H26C H 0.7416 1.2070 0.7434 0.175 Uiso 1 1 calc R . .
C27 C 0.5319(17) 1.1079(10) 0.6286(9) 0.095(4) Uani 1 1 d . . .
H27A H 0.5857 1.0645 0.5983 0.142 Uiso 1 1 calc R . .
H27B H 0.5478 1.1941 0.6280 0.142 Uiso 1 1 calc R . .
H27C H 0.4358 1.0792 0.6078 0.142 Uiso 1 1 calc R . .
C28 C 0.4862(17) 1.1511(10) 0.7509(9) 0.096(4) Uani 1 1 d . . .
H28A H 0.3905 1.1240 0.7274 0.144 Uiso 1 1 calc R . .
H28B H 0.5042 1.2378 0.7525 0.144 Uiso 1 1 calc R . .
H28C H 0.5076 1.1339 0.8021 0.144 Uiso 1 1 calc R . .
C29 C 0.8144(7) 0.7522(8) 0.6513(5) 0.0479(18) Uani 1 1 d . . .
H29A H 0.8429 0.6796 0.6709 0.058 Uiso 1 1 calc R . .
H29B H 0.8689 0.8241 0.6849 0.058 Uiso 1 1 calc R . .
C30 C 0.8302(8) 0.7477(9) 0.5724(5) 0.057(2) Uani 1 1 d . . .
H30A H 0.9206 0.7862 0.5721 0.069 Uiso 1 1 calc R . .
H30B H 0.8176 0.6638 0.5455 0.069 Uiso 1 1 calc R . .
C31 C 0.7218(10) 0.8158(10) 0.5379(6) 0.064(2) Uani 1 1 d . . .
H31A H 0.6959 0.7916 0.4827 0.077 Uiso 1 1 calc R . .
H31B H 0.7505 0.9034 0.5508 0.077 Uiso 1 1 calc R . .
C32 C 0.6076(8) 0.7808(8) 0.5724(5) 0.0478(17) Uani 1 1 d . . .
H32A H 0.5507 0.8467 0.5768 0.057 Uiso 1 1 calc R . .
H32B H 0.5503 0.7080 0.5416 0.057 Uiso 1 1 calc R . .
C33 C 0.740(2) 0.7216(11) 1.0064(7) 0.109(6) Uani 1 1 d . . .
H33A H 0.6576 0.6937 0.9658 0.131 Uiso 1 1 calc R . .
H33B H 0.8161 0.6840 0.9912 0.131 Uiso 1 1 calc R . .
C34 C 0.722(3) 0.6857(19) 1.0714(12) 0.145(8) Uani 1 1 d . . .
H34A H 0.7688 0.6147 1.0808 0.174 Uiso 1 1 calc R . .
H34B H 0.6248 0.6665 1.0692 0.174 Uiso 1 1 calc R . .
C35 C 0.785(3) 0.7953(17) 1.1312(8) 0.141(9) Uani 1 1 d . . .
H35A H 0.7345 0.8050 1.1710 0.169 Uiso 1 1 calc R . .
H35B H 0.8805 0.7882 1.1544 0.169 Uiso 1 1 calc R . .
C36 C 0.7756(15) 0.8966(12) 1.0907(6) 0.083(3) Uani 1 1 d . . .
H36A H 0.6940 0.9357 1.0950 0.099 Uiso 1 1 calc R . .
H36B H 0.8563 0.9570 1.1108 0.099 Uiso 1 1 calc R . .
C37 C 0.8924(13) 1.1575(14) 0.9814(11) 0.127(7) Uani 1 1 d . . .
H37A H 0.9296 1.1528 0.9364 0.153 Uiso 1 1 calc R . .
H37B H 0.9556 1.1262 1.0206 0.153 Uiso 1 1 calc R . .
C38 C 0.876(2) 1.2816(14) 1.0086(13) 0.139(7) Uani 1 1 d . . .
H38A H 0.9343 1.3094 1.0596 0.166 Uiso 1 1 calc R . .
H38B H 0.9021 1.3345 0.9750 0.166 Uiso 1 1 calc R . .
C39 C 0.737(2) 1.2856(13) 1.0095(13) 0.127(6) Uani 1 1 d . . .
H39A H 0.6970 1.3420 0.9776 0.152 Uiso 1 1 calc R . .
H39B H 0.7282 1.3122 1.0613 0.152 Uiso 1 1 calc R . .
C40 C 0.6713(13) 1.1655(13) 0.9808(9) 0.101(5) Uani 1 1 d . . .
H40A H 0.6283 1.1365 1.0186 0.121 Uiso 1 1 calc R . .
H40B H 0.5995 1.1654 0.9352 0.121 Uiso 1 1 calc R . .

loop_
_atom_site_aniso_label
_atom_site_aniso_U_11
_atom_site_aniso_U_22
_atom_site_aniso_U_33
_atom_site_aniso_U_23
_atom_site_aniso_U_13
_atom_site_aniso_U_12
Yb1 0.02958(18) 0.02869(18) 0.0323(2) 0.00586(11) 0.00506(14) -0.00247(11)
Li1 0.048(7) 0.051(7) 0.032(7) -0.004(5) -0.017(6) -0.012(5)
Cl1 0.0391(8) 0.0675(11) 0.0392(10) 0.0072(8) 0.0010(8) 0.0081(7)
Cl2 0.0462(10) 0.0788(14) 0.0466(12) -0.0048(10) 0.0178(10) -0.0096(9)
O1 0.048(3) 0.030(2) 0.056(3) 0.011(2) 0.016(2) 0.0024(18)
O2 0.033(2) 0.048(3) 0.029(3) 0.0082(19) 0.004(2) 0.0034(18)
O3 0.095(5) 0.069(4) 0.041(3) 0.008(3) 0.009(4) -0.001(4)
O4 0.057(4) 0.072(4) 0.079(5) -0.003(4) 0.021(4) 0.000(3)
C1 0.028(3) 0.033(3) 0.041(4) 0.011(2) 0.010(3) 0.002(2)
C2 0.043(3) 0.028(3) 0.044(4) 0.004(3) 0.003(3) 0.002(2)
C3 0.058(4) 0.017(3) 0.088(7) 0.002(3) -0.007(4) -0.003(3)
C4 0.050(5) 0.038(4) 0.099(9) -0.002(4) -0.003(5) -0.021(3)
C5 0.037(3) 0.039(4) 0.077(6) 0.005(4) -0.009(4) -0.005(3)
C6 0.037(3) 0.030(3) 0.050(4) 0.010(3) 0.011(3) -0.001(2)
C7 0.044(3) 0.022(2) 0.043(4) 0.001(2) -0.007(3) 0.004(2)
C8 0.064(5) 0.033(3) 0.044(5) 0.007(3) -0.005(4) 0.002(3)
C9 0.084(7) 0.042(4) 0.057(6) 0.013(4) -0.018(5) 0.002(4)
C10 0.062(5) 0.038(4) 0.102(9) 0.019(5) -0.013(6) 0.009(4)
C11 0.051(4) 0.031(3) 0.099(8) 0.001(4) 0.015(5) 0.011(3)
C12 0.052(4) 0.024(3) 0.061(5) 0.007(3) 0.009(4) 0.006(3)
C13 0.097(8) 0.057(5) 0.061(6) 0.027(4) 0.022(6) 0.008(5)
C14 0.055(5) 0.074(7) 0.133(13) 0.009(7) -0.051(7) 0.015(5)
C15 0.070(5) 0.051(4) 0.045(5) 0.008(3) 0.008(4) 0.004(4)
C16 0.028(3) 0.032(3) 0.048(4) 0.013(3) -0.002(3) 0.002(2)
C17 0.028(3) 0.051(4) 0.055(5) 0.017(3) 0.016(3) 0.003(3)
C18 0.030(3) 0.063(5) 0.053(5) 0.025(4) -0.011(3) -0.009(3)
C19 0.035(3) 0.031(3) 0.079(6) 0.009(3) -0.002(4) -0.006(2)
C20 0.045(4) 0.039(4) 0.074(6) 0.005(4) 0.007(4) 0.005(3)
C21 0.028(3) 0.039(3) 0.041(4) 0.009(3) 0.002(3) 0.002(2)
C22 0.058(5) 0.085(7) 0.065(6) 0.024(5) 0.023(5) 0.012(5)
C23 0.072(6) 0.046(5) 0.120(10) 0.039(5) 0.011(7) 0.012(4)
C24 0.039(3) 0.073(5) 0.050(5) 0.024(4) 0.007(4) 0.015(3)
C25 0.048(4) 0.033(3) 0.083(7) 0.018(4) 0.014(5) 0.008(3)
C26 0.057(6) 0.058(6) 0.22(2) 0.058(9) -0.003(9) -0.010(5)
C27 0.131(12) 0.056(6) 0.105(11) 0.044(6) 0.025(10) 0.005(7)
C28 0.133(11) 0.048(5) 0.116(11) 0.009(6) 0.042(10) 0.037(6)
C29 0.027(3) 0.063(4) 0.050(5) 0.006(3) 0.006(3) 0.002(3)
C30 0.043(4) 0.076(6) 0.051(5) -0.002(4) 0.019(4) 0.001(4)
C31 0.065(5) 0.081(6) 0.047(5) 0.026(4) 0.009(5) 0.001(5)
C32 0.046(4) 0.065(5) 0.036(4) 0.025(3) 0.002(4) 0.018(3)
C33 0.182(16) 0.061(6) 0.065(7) 0.006(5) 0.006(9) -0.025(8)
C34 0.19(2) 0.131(15) 0.143(17) 0.062(14) 0.079(16) -0.006(14)
C35 0.25(3) 0.135(14) 0.063(9) 0.028(9) 0.058(12) 0.106(16)
C36 0.106(9) 0.094(8) 0.060(7) 0.018(6) 0.032(7) 0.044(7)
C37 0.066(7) 0.108(11) 0.174(16) -0.044(11) 0.022(9) -0.038(7)
C38 0.130(14) 0.077(9) 0.18(2) -0.014(11) 0.025(13) -0.030(9)
C39 0.135(14) 0.070(8) 0.19(2) 0.026(10) 0.070(14) 0.021(8)
C40 0.079(8) 0.110(10) 0.106(11) -0.026(8) 0.033(7) 0.017(7)

loop_
_atom_type_symbol
_atom_type_description
_atom_type_scat_dispersion_real
_atom_type_scat_dispersion_imag
_atom_type_scat_source
C C 0.0033 0.0016 'International Tables Vol C Tables 4.2.6.8 and 6.1.1.4'
H H 0.0000 0.0000 'International Tables Vol C Tables 4.2.6.8 and 6.1.1.4'
Li Li -0.0003 0.0001 'International Tables Vol C Tables 4.2.6.8 and 6.1.1.4'
O O 0.0106 0.0060 'International Tables Vol C Tables 4.2.6.8 and 6.1.1.4'
Cl Cl 0.1484 0.1585 'International Tables Vol C Tables 4.2.6.8 and 6.1.1.4'
Yb Yb -0.3850 5.5486 'International Tables Vol C Tables 4.2.6.8 and 6.1.1.4'

loop_
_geom_angle_atom_site_label_1
_geom_angle_atom_site_label_2
_geom_angle_atom_site_label_3
_geom_angle
_geom_angle_site_symmetry_1
_geom_angle_site_symmetry_3
_geom_angle_publ_flag
O1 Yb1 O2 86.5(2) . . ?
O1 Yb1 C1 115.7(2) . . ?
O2 Yb1 C1 90.55(19) . . ?
O1 Yb1 Cl2 97.08(16) . . ?
O2 Yb1 Cl2 167.97(14) . . ?
C1 Yb1 Cl2 98.17(15) . . ?
O1 Yb1 Cl1 108.28(16) . . ?
O2 Yb1 Cl1 85.14(13) . . ?
C1 Yb1 Cl1 135.45(16) . . ?
Cl2 Yb1 Cl1 82.84(7) . . ?
O1 Yb1 Li1 98.6(3) . . ?
O2 Yb1 Li1 126.2(3) . . ?
C1 Yb1 Li1 131.6(3) . . ?
Cl2 Yb1 Li1 42.0(3) . . ?
Cl1 Yb1 Li1 42.3(3) . . ?
O3 Li1 O4 105.9(7) . . ?
O3 Li1 Cl2 112.3(7) . . ?
O4 Li1 Cl2 111.0(8) . . ?
O3 Li1 Cl1 111.2(7) . . ?
O4 Li1 Cl1 121.2(8) . . ?
Cl2 Li1 Cl1 95.1(4) . . ?
O3 Li1 Yb1 133.7(6) . . ?
O4 Li1 Yb1 120.1(7) . . ?
Cl2 Li1 Yb1 48.1(2) . . ?
Cl1 Li1 Yb1 48.7(2) . . ?
Li1 Cl1 Yb1 89.0(3) . . ?
Li1 Cl2 Yb1 89.9(4) . . ?
C25 O1 Yb1 157.9(6) . . ?
C29 O2 C32 109.8(6) . . ?
C29 O2 Yb1 128.3(4) . . ?
C32 O2 Yb1 116.9(4) . . ?
C36 O3 C33 108.8(9) . . ?
C36 O3 Li1 128.6(8) . . ?
C33 O3 Li1 117.6(8) . . ?
C40 O4 C37 107.5(10) . . ?
C40 O4 Li1 125.1(9) . . ?
C37 O4 Li1 127.3(10) . . ?
C6 C1 C2 115.1(6) . . ?
C6 C1 Yb1 127.6(4) . . ?
C2 C1 Yb1 117.2(5) . . ?
C3 C2 C1 123.0(7) . . ?
C3 C2 C7 116.8(6) . . ?
C1 C2 C7 120.0(6) . . ?
C2 C3 C4 118.8(7) . . ?
C5 C4 C3 119.9(7) . . ?
C4 C5 C6 119.6(7) . . ?
C5 C6 C1 123.4(6) . . ?
C5 C6 C16 116.3(6) . . ?
C1 C6 C16 120.3(6) . . ?
C12 C7 C8 121.4(7) . . ?
C12 C7 C2 120.3(7) . . ?
C8 C7 C2 118.3(7) . . ?
C9 C8 C7 116.7(9) . . ?
C9 C8 C13 121.4(9) . . ?
C7 C8 C13 121.7(9) . . ?
C8 C9 C10 123.7(10) . . ?
C11 C10 C9 117.3(9) . . ?
C11 C10 C14 121.0(13) . . ?
C9 C10 C14 121.7(13) . . ?
C10 C11 C12 123.6(9) . . ?
C11 C12 C7 117.0(8) . . ?
C11 C12 C15 120.7(8) . . ?
C7 C12 C15 122.2(8) . . ?
C21 C16 C17 119.2(6) . . ?
C21 C16 C6 120.3(6) . . ?
C17 C16 C6 120.5(6) . . ?
C18 C17 C16 119.5(7) . . ?
C18 C17 C22 119.4(8) . . ?
C16 C17 C22 120.9(7) . . ?
C19 C18 C17 121.5(8) . . ?
C20 C19 C18 119.0(7) . . ?
C20 C19 C23 120.4(9) . . ?
C18 C19 C23 120.6(9) . . ?
C19 C20 C21 122.4(8) . . ?
C16 C21 C20 118.4(7) . . ?
C16 C21 C24 119.9(6) . . ?
C20 C21 C24 121.6(7) . . ?
O1 C25 C27 108.5(9) . . ?
O1 C25 C26 106.0(7) . . ?
C27 C25 C26 112.8(11) . . ?
O1 C25 C28 108.5(8) . . ?
C27 C25 C28 108.5(10) . . ?
C26 C25 C28 112.4(12) . . ?
O2 C29 C30 104.8(6) . . ?
C31 C30 C29 103.8(7) . . ?
C30 C31 C32 102.7(7) . . ?
O2 C32 C31 105.3(7) . . ?
C34 C33 O3 111.5(13) . . ?
C33 C34 C35 103.0(14) . . ?
C36 C35 C34 104.4(13) . . ?
O3 C36 C35 105.6(10) . . ?
O4 C37 C38 107.9(13) . . ?
C39 C38 C37 107.6(13) . . ?
C38 C39 C40 106.1(12) . . ?
O4 C40 C39 110.8(12) . . ?

loop_
_geom_bond_atom_site_label_1
_geom_bond_atom_site_label_2
_geom_bond_distance
_geom_bond_site_symmetry_2
_geom_bond_publ_flag
Yb1 O1 1.965(5) . ?
Yb1 O2 2.315(5) . ?
Yb1 C1 2.425(6) . ?
Yb1 Cl2 2.595(2) . ?
Yb1 Cl1 2.6202(19) . ?
Yb1 Li1 3.485(13) . ?
Li1 O3 1.904(17) . ?
Li1 O4 1.906(15) . ?
Li1 Cl2 2.330(13) . ?
Li1 Cl1 2.344(15) . ?
O1 C25 1.411(9) . ?
O2 C29 1.444(8) . ?
O2 C32 1.448(9) . ?
O3 C36 1.401(12) . ?
O3 C33 1.408(14) . ?
O4 C40 1.392(13) . ?
O4 C37 1.419(13) . ?
C1 C6 1.402(9) . ?
C1 C2 1.395(9) . ?
C2 C3 1.401(9) . ?
C2 C7 1.515(10) . ?
C3 C4 1.391(13) . ?
C4 C5 1.383(13) . ?
C5 C6 1.376(9) . ?
C6 C16 1.502(8) . ?
C7 C12 1.401(11) . ?
C7 C8 1.407(12) . ?
C8 C9 1.399(14) . ?
C8 C13 1.461(15) . ?
C9 C10 1.371(17) . ?
C10 C11 1.362(16) . ?
C10 C14 1.507(13) . ?
C11 C12 1.401(12) . ?
C12 C15 1.457(13) . ?
C16 C21 1.399(10) . ?
C16 C17 1.409(10) . ?
C17 C18 1.384(11) . ?
C17 C22 1.519(12) . ?
C18 C19 1.375(13) . ?
C19 C20 1.354(14) . ?
C19 C23 1.493(11) . ?
C20 C21 1.405(10) . ?
C21 C24 1.520(11) . ?
C25 C27 1.473(17) . ?
C25 C26 1.485(14) . ?
C25 C28 1.495(15) . ?
C29 C30 1.505(12) . ?
C30 C31 1.487(14) . ?
C31 C32 1.505(12) . ?
C33 C34 1.38(2) . ?
C34 C35 1.52(3) . ?
C35 C36 1.47(2) . ?
C37 C38 1.46(2) . ?
C38 C39 1.43(3) . ?
C39 C40 1.44(2) . ?
